data_2010746
loop_
_publ_author_name
'Wagner, Matthias'
'Lerner, Hans-Wolfram'
'Bolte, Michael'

_publ_section_title
;
 Redetermination of [Ni(NH~3~)~6~]Cl~2~ at 173K
;
_journal_issue 3
_journal_name_full 'Acta Crystallographica Section C'
_journal_page_first e77
_journal_page_last e77
_journal_paper_doi 10.1107/S0108270100002262
_journal_volume 56
_journal_year 2000
_chemical_formula_iupac '[Ni (N1 H3)6] Cl2'
_chemical_formula_moiety 'Cl2 H18 N6 Ni 2+, 2Cl 1-'
_chemical_formula_sum 'Cl2 H18 N6 Ni'
_chemical_formula_weight 231.81
_chemical_name_systematic ?
_space_group_IT_number 225
_symmetry_cell_setting cubic
_symmetry_space_group_name_Hall '-F 4 2 3'
_symmetry_space_group_name_H-M 'F m -3 m'
_audit_creation_method SHELXL-97
_cell_angle_alpha 90.00
_cell_angle_beta 90.00
_cell_angle_gamma 90.00
_cell_formula_units_Z 4
_cell_length_a 10.029(2)
_cell_length_b 10.029(2)
_cell_length_c 10.029(2)
_cell_measurement_reflns_used 339
_cell_measurement_temperature 173(2)
_cell_measurement_theta_max 20
_cell_measurement_theta_min 1
_cell_volume 1008.7(3)
_computing_cell_refinement SMART
_computing_data_collection 'SMART (Siemens, 1995)'
_computing_data_reduction 'SAINT (Siemens, 1995)'
_computing_structure_refinement 'SHELXL97 (Sheldrick, 1997)'
_computing_structure_solution 'SHELXS97 (Sheldrick, 1990)'
_diffrn_ambient_temperature 173(2)
_diffrn_measured_fraction_theta_full .983
_diffrn_measured_fraction_theta_max .983
_diffrn_measurement_device_type 'Siemens CCD three-circle'
_diffrn_measurement_method \w
_diffrn_radiation_monochromator graphite
_diffrn_radiation_source 'fine-focus sealed tube'
_diffrn_radiation_type MoK\a
_diffrn_radiation_wavelength .71073
_diffrn_reflns_av_R_equivalents .042
_diffrn_reflns_av_sigmaI/netI .0088
_diffrn_reflns_limit_h_max 14
_diffrn_reflns_limit_h_min -14
_diffrn_reflns_limit_k_max 14
_diffrn_reflns_limit_k_min -14
_diffrn_reflns_limit_l_max 12
_diffrn_reflns_limit_l_min -14
_diffrn_reflns_number 4406
_diffrn_reflns_theta_full 31.38
_diffrn_reflns_theta_max 31.38
_diffrn_reflns_theta_min 3.52
_diffrn_standards_decay_% 0
_diffrn_standards_interval_time 720
_diffrn_standards_number 32
_exptl_absorpt_coefficient_mu 2.401
_exptl_absorpt_correction_T_max .3798
_exptl_absorpt_correction_T_min .3268
_exptl_absorpt_correction_type numerical
_exptl_absorpt_process_details numerical
_exptl_crystal_colour purple
_exptl_crystal_density_diffrn 1.526
_exptl_crystal_density_method 'not measured'
_exptl_crystal_description octahedron
_exptl_crystal_F_000 488
_exptl_crystal_size_max .60
_exptl_crystal_size_mid .50
_exptl_crystal_size_min .50
_refine_diff_density_max .249
_refine_diff_density_min -.297
_refine_ls_extinction_coef .0173(12)
_refine_ls_extinction_method SHELXL97
_refine_ls_goodness_of_fit_ref 1.319
_refine_ls_hydrogen_treatment refall
_refine_ls_matrix_type full
_refine_ls_number_parameters 10
_refine_ls_number_reflns 116
_refine_ls_number_restraints 0
_refine_ls_restrained_S_all 1.319
_refine_ls_R_factor_all .013
_refine_ls_R_factor_gt .013
_refine_ls_shift/su_max <0.001
_refine_ls_shift/su_mean .000
_refine_ls_structure_factor_coef Fsqd
_refine_ls_weighting_details 'calc w = 1/[\s^2^(Fo^2^)+(0.0135P)^2^+0.5364P] where P = (Fo^2^+2Fc^2^)/3'
_refine_ls_weighting_scheme calc
_refine_ls_wR_factor_ref .033
_reflns_number_gt 115
_reflns_number_total 116
_reflns_threshold_expression I>2sigma(I)
_cod_data_source_file qa0219.cif
_cod_data_source_block I
_cod_depositor_comments
;
The following automatic conversions were performed:
'_symmetry_cell_setting' value 'Cubic' changed to 'cubic' according to
'/home/saulius/struct/CIF-dictionaries/cif_core.dic' dictionary named
'cif_core.dic' version 2.4.1 from 2010-06-29.

Automatic conversion script
Id: cif_fix_enum 1527 2010-12-29 10:47:43Z saulius 

The following automatic conversions were performed:

'_symmetry_cell_setting' value 'Cubic' changed to 'cubic' according
to /home/saulius/struct/CIF-dictionaries/cif_core.dic dictionary
named 'cif_core.dic' version 2.4.1 from 2010-06-29.

Automatic conversion script
Id: cif_fix_values 1715 2011-07-08 13:25:40Z adriana 
;
_cod_original_sg_symbol_H-M 'F m -3m'
_cod_database_code 2010746
_cod_database_fobs_code 2010746

loop_
_symmetry_equiv_pos_as_xyz
'x, y, z'
'-x, -y, z'
'-x, y, -z'
'x, -y, -z'
'z, x, y'
'z, -x, -y'
'-z, -x, y'
'-z, x, -y'
'y, z, x'
'-y, z, -x'
'y, -z, -x'
'-y, -z, x'
'y, x, -z'
'-y, -x, -z'
'y, -x, z'
'-y, x, z'
'x, z, -y'
'-x, z, y'
'-x, -z, -y'
'x, -z, y'
'z, y, -x'
'z, -y, x'
'-z, y, x'
'-z, -y, -x'
'x, y+1/2, z+1/2'
'-x, -y+1/2, z+1/2'
'-x, y+1/2, -z+1/2'
'x, -y+1/2, -z+1/2'
'z, x+1/2, y+1/2'
'z, -x+1/2, -y+1/2'
'-z, -x+1/2, y+1/2'
'-z, x+1/2, -y+1/2'
'y, z+1/2, x+1/2'
'-y, z+1/2, -x+1/2'
'y, -z+1/2, -x+1/2'
'-y, -z+1/2, x+1/2'
'y, x+1/2, -z+1/2'
'-y, -x+1/2, -z+1/2'
'y, -x+1/2, z+1/2'
'-y, x+1/2, z+1/2'
'x, z+1/2, -y+1/2'
'-x, z+1/2, y+1/2'
'-x, -z+1/2, -y+1/2'
'x, -z+1/2, y+1/2'
'z, y+1/2, -x+1/2'
'z, -y+1/2, x+1/2'
'-z, y+1/2, x+1/2'
'-z, -y+1/2, -x+1/2'
'x+1/2, y, z+1/2'
'-x+1/2, -y, z+1/2'
'-x+1/2, y, -z+1/2'
'x+1/2, -y, -z+1/2'
'z+1/2, x, y+1/2'
'z+1/2, -x, -y+1/2'
'-z+1/2, -x, y+1/2'
'-z+1/2, x, -y+1/2'
'y+1/2, z, x+1/2'
'-y+1/2, z, -x+1/2'
'y+1/2, -z, -x+1/2'
'-y+1/2, -z, x+1/2'
'y+1/2, x, -z+1/2'
'-y+1/2, -x, -z+1/2'
'y+1/2, -x, z+1/2'
'-y+1/2, x, z+1/2'
'x+1/2, z, -y+1/2'
'-x+1/2, z, y+1/2'
'-x+1/2, -z, -y+1/2'
'x+1/2, -z, y+1/2'
'z+1/2, y, -x+1/2'
'z+1/2, -y, x+1/2'
'-z+1/2, y, x+1/2'
'-z+1/2, -y, -x+1/2'
'x+1/2, y+1/2, z'
'-x+1/2, -y+1/2, z'
'-x+1/2, y+1/2, -z'
'x+1/2, -y+1/2, -z'
'z+1/2, x+1/2, y'
'z+1/2, -x+1/2, -y'
'-z+1/2, -x+1/2, y'
'-z+1/2, x+1/2, -y'
'y+1/2, z+1/2, x'
'-y+1/2, z+1/2, -x'
'y+1/2, -z+1/2, -x'
'-y+1/2, -z+1/2, x'
'y+1/2, x+1/2, -z'
'-y+1/2, -x+1/2, -z'
'y+1/2, -x+1/2, z'
'-y+1/2, x+1/2, z'
'x+1/2, z+1/2, -y'
'-x+1/2, z+1/2, y'
'-x+1/2, -z+1/2, -y'
'x+1/2, -z+1/2, y'
'z+1/2, y+1/2, -x'
'z+1/2, -y+1/2, x'
'-z+1/2, y+1/2, x'
'-z+1/2, -y+1/2, -x'
'-x, -y, -z'
'x, y, -z'
'x, -y, z'
'-x, y, z'
'-z, -x, -y'
'-z, x, y'
'z, x, -y'
'z, -x, y'
'-y, -z, -x'
'y, -z, x'
'-y, z, x'
'y, z, -x'
'-y, -x, z'
'y, x, z'
'-y, x, -z'
'y, -x, -z'
'-x, -z, y'
'x, -z, -y'
'x, z, y'
'-x, z, -y'
'-z, -y, x'
'-z, y, -x'
'z, -y, -x'
'z, y, x'
'-x, -y+1/2, -z+1/2'
'x, y+1/2, -z+1/2'
'x, -y+1/2, z+1/2'
'-x, y+1/2, z+1/2'
'-z, -x+1/2, -y+1/2'
'-z, x+1/2, y+1/2'
'z, x+1/2, -y+1/2'
'z, -x+1/2, y+1/2'
'-y, -z+1/2, -x+1/2'
'y, -z+1/2, x+1/2'
'-y, z+1/2, x+1/2'
'y, z+1/2, -x+1/2'
'-y, -x+1/2, z+1/2'
'y, x+1/2, z+1/2'
'-y, x+1/2, -z+1/2'
'y, -x+1/2, -z+1/2'
'-x, -z+1/2, y+1/2'
'x, -z+1/2, -y+1/2'
'x, z+1/2, y+1/2'
'-x, z+1/2, -y+1/2'
'-z, -y+1/2, x+1/2'
'-z, y+1/2, -x+1/2'
'z, -y+1/2, -x+1/2'
'z, y+1/2, x+1/2'
'-x+1/2, -y, -z+1/2'
'x+1/2, y, -z+1/2'
'x+1/2, -y, z+1/2'
'-x+1/2, y, z+1/2'
'-z+1/2, -x, -y+1/2'
'-z+1/2, x, y+1/2'
'z+1/2, x, -y+1/2'
'z+1/2, -x, y+1/2'
'-y+1/2, -z, -x+1/2'
'y+1/2, -z, x+1/2'
'-y+1/2, z, x+1/2'
'y+1/2, z, -x+1/2'
'-y+1/2, -x, z+1/2'
'y+1/2, x, z+1/2'
'-y+1/2, x, -z+1/2'
'y+1/2, -x, -z+1/2'
'-x+1/2, -z, y+1/2'
'x+1/2, -z, -y+1/2'
'x+1/2, z, y+1/2'
'-x+1/2, z, -y+1/2'
'-z+1/2, -y, x+1/2'
'-z+1/2, y, -x+1/2'
'z+1/2, -y, -x+1/2'
'z+1/2, y, x+1/2'
'-x+1/2, -y+1/2, -z'
'x+1/2, y+1/2, -z'
'x+1/2, -y+1/2, z'
'-x+1/2, y+1/2, z'
'-z+1/2, -x+1/2, -y'
'-z+1/2, x+1/2, y'
'z+1/2, x+1/2, -y'
'z+1/2, -x+1/2, y'
'-y+1/2, -z+1/2, -x'
'y+1/2, -z+1/2, x'
'-y+1/2, z+1/2, x'
'y+1/2, z+1/2, -x'
'-y+1/2, -x+1/2, z'
'y+1/2, x+1/2, z'
'-y+1/2, x+1/2, -z'
'y+1/2, -x+1/2, -z'
'-x+1/2, -z+1/2, y'
'x+1/2, -z+1/2, -y'
'x+1/2, z+1/2, y'
'-x+1/2, z+1/2, -y'
'-z+1/2, -y+1/2, x'
'-z+1/2, y+1/2, -x'
'z+1/2, -y+1/2, -x'
'z+1/2, y+1/2, x'

loop_
_atom_site_label
_atom_site_fract_x
_atom_site_fract_y
_atom_site_fract_z
_atom_site_U_iso_or_equiv
_atom_site_adp_type
_atom_site_calc_flag
_atom_site_refinement_flags
_atom_site_occupancy
_atom_site_disorder_assembly
_atom_site_disorder_group
_atom_site_type_symbol
Ni1 0 0 0 .0164(2) Uani d S 1 . . Ni
Cl1 .25 .25 .25 .0237(2) Uani d S 1 . . Cl
N1 .21195(16) 0 0 .0314(3) Uani d S 1 . . N
H1 .244(2) .0561(11) .0561(11) .060(6) Uiso d SP .75 . . H

loop_
_atom_site_aniso_label
_atom_site_aniso_U_11
_atom_site_aniso_U_22
_atom_site_aniso_U_33
_atom_site_aniso_U_12
_atom_site_aniso_U_13
_atom_site_aniso_U_23
Ni1 .0164(2) .0164(2) .0164(2) .000 .000 .000
Cl1 .0237(2) .0237(2) .0237(2) .000 .000 .000
N1 .0206(8) .0367(6) .0367(6) .000 .000 .000

loop_
_atom_type_symbol
_atom_type_description
_atom_type_scat_dispersion_real
_atom_type_scat_dispersion_imag
_atom_type_scat_source
N N .0061 .0033 'International Tables Vol C Tables 4.2.6.8 and 6.1.1.4'
H H .0000 .0000 'International Tables Vol C Tables 4.2.6.8 and 6.1.1.4'
Cl Cl .1484 .1585 'International Tables Vol C Tables 4.2.6.8 and 6.1.1.4'
Ni Ni .3393 1.1124 'International Tables Vol C Tables 4.2.6.8 and 6.1.1.4'

loop_
_geom_angle_atom_site_label_1
_geom_angle_atom_site_label_2
_geom_angle_atom_site_label_3
_geom_angle_site_symmetry_1
_geom_angle_site_symmetry_3
_geom_angle
N1 Ni1 N1 . 105 90.0
N1 Ni1 N1 . 97 180.0
N1 Ni1 N1 105 97 90.0
N1 Ni1 N1 . 5 90.0
N1 Ni1 N1 105 5 90.0
N1 Ni1 N1 97 5 90.0
N1 Ni1 N1 . 101 90.0
N1 Ni1 N1 105 101 90.0
N1 Ni1 N1 97 101 90.0
N1 Ni1 N1 5 101 180.0
N1 Ni1 N1 . 9 90.0
N1 Ni1 N1 105 9 180.0
N1 Ni1 N1 97 9 90.0
N1 Ni1 N1 5 9 90.0
N1 Ni1 N1 101 9 90.0

loop_
_geom_bond_atom_site_label_1
_geom_bond_atom_site_label_2
_geom_bond_site_symmetry_2
_geom_bond_distance
_geom_bond_publ_flag
Ni1 N1 . 2.1256(17) ?
Ni1 N1 105 2.1257(17) ?
Ni1 N1 97 2.1257(17) ?
Ni1 N1 5 2.1257(17) ?
Ni1 N1 101 2.1257(17) ?
Ni1 N1 9 2.1257(17) ?
N1 H1 . .859(16) ?

loop_
_geom_hbond_atom_site_label_D
_geom_hbond_atom_site_label_H
_geom_hbond_atom_site_label_A
_geom_hbond_distance_DH
_geom_hbond_distance_HA
_geom_hbond_distance_DA
_geom_hbond_angle_DHA
N1 H1 Cl1 .859(16) 2.750(16) 3.5663(7) 159(2)
Ni1 N1 H1 . . . 112.0(15)
